data_1568540
loop_
_publ_author_name
'Kerkovius, Jeff'
'Wong, Alice'
'Mak, Victor'
'Reisman, Sarah E.'

_publ_section_title
;
 A convergent fragment coupling strategy to access quaternary stereogenic
 centers
;
_journal_name_full 'Chemical Science'
_journal_paper_doi 10.1039/D2SC07023E
_journal_year 2023
_chemical_formula_moiety 'C23 H30 O7 Si'
_chemical_formula_sum 'C23 H30 O7 Si'
_chemical_formula_weight 446.56
_chemical_name_common ARW-II-297
_chemical_name_systematic ARW-II-297
_space_group_crystal_system orthorhombic
_space_group_IT_number 61
_space_group_name_Hall '-P 2ac 2ab'
_space_group_name_H-M_alt 'P b c a'
_atom_sites_solution_hydrogens geom
_atom_sites_solution_primary direct
_atom_sites_solution_secondary difmap
_audit_creation_date 2019-05-03
_audit_creation_method
;
Olex2 1.2
(compiled 2016.02.19 svn.r3266 for OlexSys, GUI svn.r5155)
;
_audit_update_record
;
2022-12-06 deposited with the CCDC.	2023-02-27 downloaded from the CCDC.
;
_cell_angle_alpha 90
_cell_angle_beta 90
_cell_angle_gamma 90
_cell_formula_units_Z 8
_cell_length_a 18.2041(15)
_cell_length_b 12.7693(13)
_cell_length_c 19.5076(18)
_cell_measurement_reflns_used 9858
_cell_measurement_temperature 100
_cell_measurement_theta_max 34.37
_cell_measurement_theta_min 2.37
_cell_volume 4534.6(7)
_computing_cell_refinement 'SAINT v8.34A (Bruker-AXS, 2007)'
_computing_data_collection 'APEX2 v2014.11-0 (Bruker-AXS, 2014)'
_computing_data_reduction 'SAINT v8.34A (Bruker-AXS, 2007)'
_computing_structure_refinement 'SHELXL-2014/7 (Sheldrick, 2014)'
_computing_structure_solution 'SHELXS-2013/1 (She ldrick, 2013)'
_diffrn_ambient_temperature 100
_diffrn_detector 'CMOS Area Detector'
_diffrn_detector_area_resol_mean 10.24
_diffrn_detector_type 'Bruker PHOTON 100 CMOS'
_diffrn_measured_fraction_theta_full 0.998
_diffrn_measured_fraction_theta_max 0.998
_diffrn_measurement_device '\k-geometry diffractometer'
_diffrn_measurement_device_type 'Bruker D8 VENTURE Kappa Duo PHOTON 100 CMOS'
_diffrn_measurement_method '\f and \w scans'
_diffrn_radiation_monochromator 'multilayer mirrors'
_diffrn_radiation_type MoK\a
_diffrn_radiation_wavelength 0.71073
_diffrn_reflns_av_R_equivalents 0.0810
_diffrn_reflns_av_unetI/netI 0.0316
_diffrn_reflns_Laue_measured_fraction_full 0.998
_diffrn_reflns_Laue_measured_fraction_max 0.998
_diffrn_reflns_limit_h_max 27
_diffrn_reflns_limit_h_min -27
_diffrn_reflns_limit_k_max 18
_diffrn_reflns_limit_k_min -17
_diffrn_reflns_limit_l_max 26
_diffrn_reflns_limit_l_min -29
_diffrn_reflns_number 135898
_diffrn_reflns_point_group_measured_fraction_full 0.998
_diffrn_reflns_point_group_measured_fraction_max 0.998
_diffrn_reflns_theta_full 26.000
_diffrn_reflns_theta_max 32.037
_diffrn_reflns_theta_min 2.210
_diffrn_source 'I\mS HB micro-focus sealed tube'
_diffrn_source_current 1
_diffrn_source_power 0.05
_diffrn_source_type 'Incoatech I\mS HB'
_diffrn_source_voltage 50
_diffrn_standards_number 0
_exptl_absorpt_coefficient_mu 0.145
_exptl_absorpt_correction_T_max 0.7468
_exptl_absorpt_correction_T_min 0.6970
_exptl_absorpt_correction_type multi-scan
_exptl_absorpt_process_details 'SADABS-2014/5 (Sheldrick, 2014)'
_exptl_crystal_colour colourless
_exptl_crystal_density_diffrn 1.308
_exptl_crystal_density_method 'not measured'
_exptl_crystal_description plate
_exptl_crystal_F_000 1904
_exptl_crystal_size_max 0.188
_exptl_crystal_size_mid 0.151
_exptl_crystal_size_min 0.05
_refine_diff_density_max 0.412
_refine_diff_density_min -0.287
_refine_diff_density_rms 0.055
_refine_ls_extinction_coef 0.0014(3)
_refine_ls_extinction_expression Fc^*^=kFc[1+0.001xFc^2^\l^3^/sin(2\q)]^-1/4^
_refine_ls_extinction_method 'SHELXL-2014/7 (Sheldrick 2014'
_refine_ls_goodness_of_fit_ref 1.090
_refine_ls_hydrogen_treatment constr
_refine_ls_matrix_type full
_refine_ls_number_parameters 287
_refine_ls_number_reflns 7877
_refine_ls_number_restraints 0
_refine_ls_restrained_S_all 1.090
_refine_ls_R_factor_all 0.0621
_refine_ls_R_factor_gt 0.0443
_refine_ls_shift/su_max 0.000
_refine_ls_shift/su_mean 0.000
_refine_ls_structure_factor_coef Fsqd
_refine_ls_weighting_details 'w=1/[\s^2^(Fo^2^)+(0.0412P)^2^+2.2580P] where P=(Fo^2^+2Fc^2^)/3'
_refine_ls_weighting_scheme calc
_refine_ls_wR_factor_gt 0.0997
_refine_ls_wR_factor_ref 0.1053
_reflns_Friedel_coverage 0.000
_reflns_number_gt 6288
_reflns_number_total 7877
_reflns_threshold_expression 'I > 2\s(I)'
_cod_data_source_file d2sc07023e2.cif
_cod_data_source_block p16149_a
_cod_database_code 1568540
_shelx_space_group_comment
;
The symmetry employed for this shelxl refinement is uniquely defined
by the following loop, which should always be used as a source of
symmetry information in preference to the above space-group names.
They are only intended as comments.
;
_shelx_estimated_absorpt_t_max 0.993
_shelx_estimated_absorpt_t_min 0.973
_olex2_refinement_description
;
1. Fixed Uiso
 At 1.2 times of:
  All C(H) groups, All C(H,H) groups
 At 1.5 times of:
  All C(H,H,H) groups
2.a Ternary CH refined with riding coordinates:
 C1(H1), C5(H5), C7(H7)
2.b Secondary CH2 refined with riding coordinates:
 C2(H2A,H2B), C3(H3A,H3B), C6(H6A,H6B)
2.c Aromatic/amide H refined with riding coordinates:
 C12(H12), C10(H10), C14(H14)
2.d Idealised Me refined as rotating group:
 C19(H19A,H19B,H19C), C21(H21A,H21B,H21C), C20(H20A,H20B,H20C), C22(H22A,H22B,
 H22C), C15(H15A,H15B,H15C), C23(H23A,H23B,H23C)
;
_shelx_shelxl_version_number 2014/7
_olex2_submission_special_instructions 'No special instructions were received'

loop_
_space_group_symop_operation_xyz
'x, y, z'
'-x+1/2, -y, z+1/2'
'-x, y+1/2, -z+1/2'
'x+1/2, -y+1/2, -z'
'-x, -y, -z'
'x-1/2, y, -z-1/2'
'x, -y-1/2, z-1/2'
'-x-1/2, y-1/2, z'

loop_
_atom_site_label
_atom_site_type_symbol
_atom_site_fract_x
_atom_site_fract_y
_atom_site_fract_z
_atom_site_U_iso_or_equiv
_atom_site_adp_type
_atom_site_occupancy
_atom_site_site_symmetry_order
_atom_site_calc_flag
_atom_site_refinement_flags_posn
_atom_site_refinement_flags_adp
_atom_site_refinement_flags_occupancy
_atom_site_disorder_assembly
_atom_site_disorder_group
Si1 Si 0.23219(2) 0.74112(3) 0.11109(2) 0.01336(8) Uani 1 1 d . . . . .
O3 O 0.26270(5) 0.66984(7) 0.17592(4) 0.01373(16) Uani 1 1 d . . . . .
O7 O 0.46770(5) 0.62372(7) 0.45506(4) 0.01780(18) Uani 1 1 d . . . . .
O2 O 0.28703(5) 0.46093(7) 0.23989(5) 0.01742(18) Uani 1 1 d . . . . .
O5 O 0.51825(5) 0.58919(7) 0.31527(5) 0.01844(18) Uani 1 1 d . . . . .
O1 O -0.01509(5) 0.61935(7) 0.39680(5) 0.02000(19) Uani 1 1 d . . . . .
O4 O 0.42301(5) 0.47830(7) 0.32125(5) 0.0218(2) Uani 1 1 d . . . . .
O6 O 0.43833(6) 0.79202(7) 0.43660(5) 0.0232(2) Uani 1 1 d . . . . .
C1 C 0.29715(6) 0.70744(9) 0.23666(6) 0.01062(19) Uani 1 1 d . . . . .
H1 H 0.2785 0.7797 0.2461 0.013 Uiso 1 1 calc R . . . .
C9 C 0.19614(6) 0.64722(9) 0.32031(6) 0.0109(2) Uani 1 1 d . . . . .
C8 C 0.17695(6) 0.55660(9) 0.35677(6) 0.0124(2) Uani 1 1 d . . . . .
C12 C 0.07564(6) 0.71526(9) 0.33968(6) 0.0142(2) Uani 1 1 d . . . . .
H12 H 0.0406 0.7699 0.3351 0.017 Uiso 1 1 calc R . . . .
C16 C 0.43976(6) 0.70235(9) 0.41793(6) 0.0127(2) Uani 1 1 d . . . . .
C2 C 0.38022(6) 0.71296(9) 0.22803(6) 0.0129(2) Uani 1 1 d . . . . .
H2A H 0.3926 0.7630 0.1910 0.015 Uiso 1 1 calc R . . . .
H2B H 0.3993 0.6432 0.2149 0.015 Uiso 1 1 calc R . . . .
C10 C 0.14572(6) 0.72810(9) 0.31233(6) 0.0120(2) Uani 1 1 d . . . . .
H10 H 0.1588 0.7905 0.2888 0.014 Uiso 1 1 calc R . . . .
C18 C 0.44800(6) 0.56496(9) 0.32792(6) 0.0127(2) Uani 1 1 d . . . . .
C5 C 0.32289(6) 0.64725(9) 0.36335(6) 0.01086(19) Uani 1 1 d . . . . .
H5 H 0.3048 0.7102 0.3887 0.013 Uiso 1 1 calc R . . . .
C13 C 0.05611(6) 0.62308(10) 0.37382(6) 0.0141(2) Uani 1 1 d . . . . .
C7 C 0.24497(6) 0.48900(9) 0.36012(6) 0.0128(2) Uani 1 1 d . . . . .
H7 H 0.2373 0.4131 0.3704 0.015 Uiso 1 1 calc R . . . .
C11 C 0.27550(6) 0.63724(8) 0.29633(6) 0.00977(19) Uani 1 1 d . . . . .
C17 C 0.27465(6) 0.51611(9) 0.28807(6) 0.0117(2) Uani 1 1 d . . . . .
C14 C 0.10701(6) 0.54214(9) 0.38366(6) 0.0142(2) Uani 1 1 d . . . . .
H14 H 0.0942 0.4800 0.4077 0.017 Uiso 1 1 calc R . . . .
C4 C 0.40654(6) 0.66332(8) 0.35042(6) 0.01092(19) Uani 1 1 d . . . . .
C3 C 0.41621(6) 0.74831(9) 0.29506(6) 0.0130(2) Uani 1 1 d . . . . .
H3A H 0.3934 0.8145 0.3108 0.016 Uiso 1 1 calc R . . . .
H3B H 0.4692 0.7614 0.2873 0.016 Uiso 1 1 calc R . . . .
C6 C 0.30060(6) 0.54843(9) 0.40636(6) 0.0145(2) Uani 1 1 d . . . . .
H6A H 0.3440 0.5043 0.4163 0.017 Uiso 1 1 calc R . . . .
H6B H 0.2775 0.5693 0.4502 0.017 Uiso 1 1 calc R . . . .
C19 C 0.50195(8) 0.65395(11) 0.51938(7) 0.0208(3) Uani 1 1 d . . . . .
H19A H 0.5467 0.6941 0.5099 0.031 Uiso 1 1 calc GR . . . .
H19B H 0.5145 0.5910 0.5456 0.031 Uiso 1 1 calc GR . . . .
H19C H 0.4678 0.6972 0.5459 0.031 Uiso 1 1 calc GR . . . .
C21 C 0.28888(8) 0.86085(11) 0.09828(7) 0.0233(3) Uani 1 1 d . . . . .
H21A H 0.2926 0.8993 0.1416 0.035 Uiso 1 1 calc GR . . . .
H21B H 0.2658 0.9056 0.0636 0.035 Uiso 1 1 calc GR . . . .
H21C H 0.3381 0.8407 0.0829 0.035 Uiso 1 1 calc GR . . . .
C20 C 0.56556(8) 0.50306(11) 0.29706(8) 0.0242(3) Uani 1 1 d . . . . .
H20A H 0.5473 0.4699 0.2551 0.036 Uiso 1 1 calc GR . . . .
H20B H 0.5660 0.4516 0.3343 0.036 Uiso 1 1 calc GR . . . .
H20C H 0.6155 0.5291 0.2894 0.036 Uiso 1 1 calc GR . . . .
C22 C 0.13545(7) 0.78137(12) 0.12554(8) 0.0252(3) Uani 1 1 d . . . . .
H22A H 0.1058 0.7196 0.1366 0.038 Uiso 1 1 calc GR . . . .
H22B H 0.1162 0.8146 0.0840 0.038 Uiso 1 1 calc GR . . . .
H22C H 0.1333 0.8312 0.1637 0.038 Uiso 1 1 calc GR . . . .
C15 C -0.04666(8) 0.51853(12) 0.40696(9) 0.0304(3) Uani 1 1 d . . . . .
H15A H -0.0385 0.4754 0.3661 0.046 Uiso 1 1 calc GR . . . .
H15B H -0.0995 0.5258 0.4151 0.046 Uiso 1 1 calc GR . . . .
H15C H -0.0237 0.4849 0.4467 0.046 Uiso 1 1 calc GR . . . .
C23 C 0.23779(11) 0.65602(13) 0.03422(8) 0.0355(4) Uani 1 1 d . . . . .
H23A H 0.2891 0.6364 0.0261 0.053 Uiso 1 1 calc GR . . . .
H23B H 0.2189 0.6940 -0.0057 0.053 Uiso 1 1 calc GR . . . .
H23C H 0.2084 0.5928 0.0417 0.053 Uiso 1 1 calc GR . . . .

loop_
_atom_site_aniso_label
_atom_site_aniso_U_11
_atom_site_aniso_U_22
_atom_site_aniso_U_33
_atom_site_aniso_U_23
_atom_site_aniso_U_13
_atom_site_aniso_U_12
Si1 0.01877(15) 0.01103(15) 0.01030(14) 0.00061(11) -0.00322(11) 0.00107(12)
O3 0.0188(4) 0.0117(4) 0.0107(4) 0.0012(3) -0.0045(3) -0.0005(3)
O7 0.0266(5) 0.0125(4) 0.0143(4) 0.0002(3) -0.0084(3) 0.0033(3)
O2 0.0255(4) 0.0104(4) 0.0164(4) -0.0018(3) -0.0020(3) 0.0021(3)
O5 0.0165(4) 0.0136(4) 0.0253(5) 0.0003(3) 0.0052(3) 0.0032(3)
O1 0.0152(4) 0.0171(4) 0.0277(5) -0.0008(4) 0.0064(3) -0.0027(3)
O4 0.0217(4) 0.0103(4) 0.0334(5) -0.0036(4) -0.0034(4) 0.0017(3)
O6 0.0357(5) 0.0111(4) 0.0228(5) -0.0035(4) -0.0119(4) 0.0022(4)
C1 0.0137(5) 0.0091(5) 0.0090(5) 0.0009(4) -0.0011(4) 0.0008(4)
C9 0.0127(5) 0.0085(5) 0.0115(5) 0.0000(4) -0.0009(4) -0.0009(4)
C8 0.0156(5) 0.0087(5) 0.0130(5) 0.0011(4) -0.0008(4) -0.0011(4)
C12 0.0144(5) 0.0117(5) 0.0165(5) -0.0009(4) 0.0010(4) 0.0007(4)
C16 0.0130(5) 0.0113(5) 0.0138(5) 0.0010(4) -0.0024(4) 0.0004(4)
C2 0.0139(5) 0.0124(5) 0.0123(5) 0.0033(4) 0.0007(4) 0.0007(4)
C10 0.0149(5) 0.0084(5) 0.0127(5) 0.0001(4) -0.0009(4) -0.0006(4)
C18 0.0146(5) 0.0123(5) 0.0113(5) 0.0012(4) -0.0028(4) 0.0028(4)
C5 0.0135(5) 0.0089(5) 0.0102(5) 0.0007(4) -0.0008(4) -0.0003(4)
C13 0.0134(5) 0.0145(5) 0.0143(5) -0.0020(4) 0.0018(4) -0.0025(4)
C7 0.0165(5) 0.0077(5) 0.0142(5) 0.0032(4) -0.0011(4) -0.0003(4)
C11 0.0125(5) 0.0066(4) 0.0102(5) 0.0010(4) -0.0014(4) -0.0004(3)
C17 0.0127(5) 0.0083(5) 0.0142(5) 0.0015(4) -0.0030(4) 0.0004(4)
C14 0.0168(5) 0.0117(5) 0.0142(5) 0.0014(4) 0.0004(4) -0.0030(4)
C4 0.0140(5) 0.0072(5) 0.0116(5) 0.0001(4) -0.0019(4) 0.0003(4)
C3 0.0140(5) 0.0098(5) 0.0153(5) 0.0030(4) -0.0015(4) -0.0006(4)
C6 0.0175(5) 0.0135(5) 0.0125(5) 0.0042(4) -0.0020(4) -0.0023(4)
C19 0.0266(6) 0.0219(6) 0.0139(6) -0.0004(5) -0.0088(5) 0.0012(5)
C21 0.0268(6) 0.0238(7) 0.0193(6) 0.0080(5) 0.0002(5) -0.0058(5)
C20 0.0249(6) 0.0202(6) 0.0274(7) 0.0033(5) 0.0089(5) 0.0113(5)
C22 0.0187(6) 0.0250(7) 0.0320(8) 0.0073(6) -0.0062(5) 0.0017(5)
C15 0.0195(6) 0.0227(7) 0.0490(10) 0.0084(6) 0.0092(6) -0.0060(5)
C23 0.0650(11) 0.0245(7) 0.0171(6) -0.0062(6) -0.0125(7) 0.0134(7)

loop_
_atom_type_symbol
_atom_type_description
_atom_type_scat_dispersion_real
_atom_type_scat_dispersion_imag
_atom_type_scat_source
C C 0.0033 0.0016 'International Tables Vol C Tables 4.2.6.8 and 6.1.1.4'
H H 0.0000 0.0000 'International Tables Vol C Tables 4.2.6.8 and 6.1.1.4'
O O 0.0106 0.0060 'International Tables Vol C Tables 4.2.6.8 and 6.1.1.4'
Si Si 0.0817 0.0704 'International Tables Vol C Tables 4.2.6.8 and 6.1.1.4'

loop_
_geom_angle_atom_site_label_1
_geom_angle_atom_site_label_2
_geom_angle_atom_site_label_3
_geom_angle
_geom_angle_site_symmetry_1
_geom_angle_site_symmetry_3
_geom_angle_publ_flag
O3 Si1 C21 111.62(6) . . ?
O3 Si1 C22 110.78(6) . . ?
O3 Si1 C23 106.10(6) . . ?
C22 Si1 C21 108.60(7) . . ?
C23 Si1 C21 110.01(8) . . ?
C23 Si1 C22 109.71(8) . . ?
C1 O3 Si1 126.76(7) . . ?
C16 O7 C19 115.53(10) . . ?
C18 O5 C20 116.10(10) . . ?
C13 O1 C15 117.27(10) . . ?
O3 C1 H1 108.3 . . ?
O3 C1 C2 111.15(9) . . ?
O3 C1 C11 108.90(9) . . ?
C2 C1 H1 108.3 . . ?
C11 C1 H1 108.3 . . ?
C11 C1 C2 111.66(9) . . ?
C8 C9 C11 108.83(9) . . ?
C10 C9 C8 120.34(10) . . ?
C10 C9 C11 130.82(10) . . ?
C9 C8 C7 106.80(9) . . ?
C14 C8 C9 121.97(10) . . ?
C14 C8 C7 131.21(10) . . ?
C10 C12 H12 119.5 . . ?
C10 C12 C13 120.96(11) . . ?
C13 C12 H12 119.5 . . ?
O7 C16 C4 111.78(9) . . ?
O6 C16 O7 123.98(11) . . ?
O6 C16 C4 124.18(10) . . ?
C1 C2 H2A 109.6 . . ?
C1 C2 H2B 109.6 . . ?
C1 C2 C3 110.14(9) . . ?
H2A C2 H2B 108.1 . . ?
C3 C2 H2A 109.6 . . ?
C3 C2 H2B 109.6 . . ?
C9 C10 C12 118.33(10) . . ?
C9 C10 H10 120.8 . . ?
C12 C10 H10 120.8 . . ?
O5 C18 C4 109.55(10) . . ?
O4 C18 O5 123.62(11) . . ?
O4 C18 C4 126.83(11) . . ?
C11 C5 H5 107.2 . . ?
C4 C5 H5 107.2 . . ?
C4 C5 C11 114.38(9) . . ?
C4 C5 C6 116.46(9) . . ?
C6 C5 H5 107.2 . . ?
C6 C5 C11 103.73(8) . . ?
O1 C13 C12 115.15(11) . . ?
O1 C13 C14 123.65(11) . . ?
C12 C13 C14 121.20(11) . . ?
C8 C7 H7 116.6 . . ?
C8 C7 C17 96.85(9) . . ?
C8 C7 C6 106.27(9) . . ?
C17 C7 H7 116.6 . . ?
C17 C7 C6 101.00(9) . . ?
C6 C7 H7 116.6 . . ?
C1 C11 C9 115.54(9) . . ?
C1 C11 C5 116.51(9) . . ?
C1 C11 C17 120.63(9) . . ?
C9 C11 C5 104.97(9) . . ?
C9 C11 C17 96.06(8) . . ?
C17 C11 C5 99.93(8) . . ?
O2 C17 C7 130.45(10) . . ?
O2 C17 C11 131.71(11) . . ?
C7 C17 C11 97.59(9) . . ?
C8 C14 C13 117.14(11) . . ?
C8 C14 H14 121.4 . . ?
C13 C14 H14 121.4 . . ?
C16 C4 C5 106.83(9) . . ?
C16 C4 C3 109.15(9) . . ?
C18 C4 C16 108.59(9) . . ?
C18 C4 C5 114.89(9) . . ?
C18 C4 C3 108.71(9) . . ?
C3 C4 C5 108.54(9) . . ?
C2 C3 C4 110.00(9) . . ?
C2 C3 H3A 109.7 . . ?
C2 C3 H3B 109.7 . . ?
C4 C3 H3A 109.7 . . ?
C4 C3 H3B 109.7 . . ?
H3A C3 H3B 108.2 . . ?
C5 C6 H6A 110.8 . . ?
C5 C6 H6B 110.8 . . ?
C7 C6 C5 104.54(9) . . ?
C7 C6 H6A 110.8 . . ?
C7 C6 H6B 110.8 . . ?
H6A C6 H6B 108.9 . . ?
O7 C19 H19A 109.5 . . ?
O7 C19 H19B 109.5 . . ?
O7 C19 H19C 109.5 . . ?
H19A C19 H19B 109.5 . . ?
H19A C19 H19C 109.5 . . ?
H19B C19 H19C 109.5 . . ?
Si1 C21 H21A 109.5 . . ?
Si1 C21 H21B 109.5 . . ?
Si1 C21 H21C 109.5 . . ?
H21A C21 H21B 109.5 . . ?
H21A C21 H21C 109.5 . . ?
H21B C21 H21C 109.5 . . ?
O5 C20 H20A 109.5 . . ?
O5 C20 H20B 109.5 . . ?
O5 C20 H20C 109.5 . . ?
H20A C20 H20B 109.5 . . ?
H20A C20 H20C 109.5 . . ?
H20B C20 H20C 109.5 . . ?
Si1 C22 H22A 109.5 . . ?
Si1 C22 H22B 109.5 . . ?
Si1 C22 H22C 109.5 . . ?
H22A C22 H22B 109.5 . . ?
H22A C22 H22C 109.5 . . ?
H22B C22 H22C 109.5 . . ?
O1 C15 H15A 109.5 . . ?
O1 C15 H15B 109.5 . . ?
O1 C15 H15C 109.5 . . ?
H15A C15 H15B 109.5 . . ?
H15A C15 H15C 109.5 . . ?
H15B C15 H15C 109.5 . . ?
Si1 C23 H23A 109.5 . . ?
Si1 C23 H23B 109.5 . . ?
Si1 C23 H23C 109.5 . . ?
H23A C23 H23B 109.5 . . ?
H23A C23 H23C 109.5 . . ?
H23B C23 H23C 109.5 . . ?

loop_
_geom_bond_atom_site_label_1
_geom_bond_atom_site_label_2
_geom_bond_distance
_geom_bond_site_symmetry_2
_geom_bond_publ_flag
Si1 O3 1.6542(9) . ?
Si1 C21 1.8613(14) . ?
Si1 C22 1.8562(14) . ?
Si1 C23 1.8546(15) . ?
O3 C1 1.4238(13) . ?
O7 C16 1.3385(14) . ?
O7 C19 1.4533(15) . ?
O2 C17 1.1961(14) . ?
O5 C18 1.3386(14) . ?
O5 C20 1.4413(15) . ?
O1 C13 1.3724(14) . ?
O1 C15 1.4237(17) . ?
O4 C18 1.2036(15) . ?
O6 C16 1.2019(14) . ?
C1 H1 1.0000 . ?
C1 C2 1.5232(15) . ?
C1 C11 1.5212(15) . ?
C9 C8 1.4026(15) . ?
C9 C10 1.3904(15) . ?
C9 C11 1.5237(15) . ?
C8 C7 1.5110(16) . ?
C8 C14 1.3893(16) . ?
C12 H12 0.9500 . ?
C12 C10 1.3925(16) . ?
C12 C13 1.3983(17) . ?
C16 C4 1.5325(16) . ?
C2 H2A 0.9900 . ?
C2 H2B 0.9900 . ?
C2 C3 1.5306(16) . ?
C10 H10 0.9500 . ?
C18 C4 1.5296(16) . ?
C5 H5 1.0000 . ?
C5 C11 1.5717(15) . ?
C5 C4 1.5570(15) . ?
C5 C6 1.5686(16) . ?
C13 C14 1.4013(17) . ?
C7 H7 1.0000 . ?
C7 C17 1.5450(16) . ?
C7 C6 1.5540(16) . ?
C11 C17 1.5552(15) . ?
C14 H14 0.9500 . ?
C4 C3 1.5412(16) . ?
C3 H3A 0.9900 . ?
C3 H3B 0.9900 . ?
C6 H6A 0.9900 . ?
C6 H6B 0.9900 . ?
C19 H19A 0.9800 . ?
C19 H19B 0.9800 . ?
C19 H19C 0.9800 . ?
C21 H21A 0.9800 . ?
C21 H21B 0.9800 . ?
C21 H21C 0.9800 . ?
C20 H20A 0.9800 . ?
C20 H20B 0.9800 . ?
C20 H20C 0.9800 . ?
C22 H22A 0.9800 . ?
C22 H22B 0.9800 . ?
C22 H22C 0.9800 . ?
C15 H15A 0.9800 . ?
C15 H15B 0.9800 . ?
C15 H15C 0.9800 . ?
C23 H23A 0.9800 . ?
C23 H23B 0.9800 . ?
C23 H23C 0.9800 . ?

loop_
_geom_torsion_atom_site_label_1
_geom_torsion_atom_site_label_2
_geom_torsion_atom_site_label_3
_geom_torsion_atom_site_label_4
_geom_torsion
_geom_torsion_site_symmetry_1
_geom_torsion_site_symmetry_2
_geom_torsion_site_symmetry_3
_geom_torsion_site_symmetry_4
_geom_torsion_publ_flag
Si1 O3 C1 C2 -90.57(11) . . . . ?
Si1 O3 C1 C11 146.01(8) . . . . ?
O3 C1 C2 C3 -177.18(9) . . . . ?
O3 C1 C11 C9 -71.31(11) . . . . ?
O3 C1 C11 C5 164.75(9) . . . . ?
O3 C1 C11 C17 43.46(13) . . . . ?
O7 C16 C4 C18 -29.44(13) . . . . ?
O7 C16 C4 C5 95.02(11) . . . . ?
O7 C16 C4 C3 -147.81(10) . . . . ?
O5 C18 C4 C16 -63.36(12) . . . . ?
O5 C18 C4 C5 177.11(9) . . . . ?
O5 C18 C4 C3 55.28(12) . . . . ?
O1 C13 C14 C8 179.27(11) . . . . ?
O4 C18 C4 C16 117.47(13) . . . . ?
O4 C18 C4 C5 -2.06(17) . . . . ?
O4 C18 C4 C3 -123.89(13) . . . . ?
O6 C16 C4 C18 153.34(12) . . . . ?
O6 C16 C4 C5 -82.20(14) . . . . ?
O6 C16 C4 C3 34.98(16) . . . . ?
C1 C2 C3 C4 67.25(12) . . . . ?
C1 C11 C17 O2 -2.02(18) . . . . ?
C1 C11 C17 C7 -176.60(9) . . . . ?
C9 C8 C7 C17 -36.12(11) . . . . ?
C9 C8 C7 C6 67.48(11) . . . . ?
C9 C8 C14 C13 -0.98(17) . . . . ?
C9 C11 C17 O2 122.50(13) . . . . ?
C9 C11 C17 C7 -52.07(9) . . . . ?
C8 C9 C10 C12 -1.79(17) . . . . ?
C8 C9 C11 C1 159.46(10) . . . . ?
C8 C9 C11 C5 -70.76(11) . . . . ?
C8 C9 C11 C17 31.25(11) . . . . ?
C8 C7 C17 O2 -120.16(13) . . . . ?
C8 C7 C17 C11 54.51(9) . . . . ?
C8 C7 C6 C5 -68.47(11) . . . . ?
C12 C13 C14 C8 -1.37(17) . . . . ?
C16 C4 C3 C2 -177.39(9) . . . . ?
C2 C1 C11 C9 165.57(9) . . . . ?
C2 C1 C11 C5 41.63(13) . . . . ?
C2 C1 C11 C17 -79.66(12) . . . . ?
C10 C9 C8 C7 -176.01(10) . . . . ?
C10 C9 C8 C14 2.61(17) . . . . ?
C10 C9 C11 C1 -21.76(17) . . . . ?
C10 C9 C11 C5 108.02(13) . . . . ?
C10 C9 C11 C17 -149.97(12) . . . . ?
C10 C12 C13 O1 -178.43(11) . . . . ?
C10 C12 C13 C14 2.16(18) . . . . ?
C18 C4 C3 C2 64.32(11) . . . . ?
C5 C11 C17 O2 -131.10(13) . . . . ?
C5 C11 C17 C7 54.33(9) . . . . ?
C5 C4 C3 C2 -61.30(11) . . . . ?
C13 C12 C10 C9 -0.53(17) . . . . ?
C7 C8 C14 C13 177.26(11) . . . . ?
C11 C1 C2 C3 -55.36(12) . . . . ?
C11 C9 C8 C7 2.92(12) . . . . ?
C11 C9 C8 C14 -178.47(10) . . . . ?
C11 C9 C10 C12 179.55(11) . . . . ?
C11 C5 C4 C16 164.10(9) . . . . ?
C11 C5 C4 C18 -75.39(12) . . . . ?
C11 C5 C4 C3 46.52(12) . . . . ?
C11 C5 C6 C7 1.72(11) . . . . ?
C17 C7 C6 C5 32.09(11) . . . . ?
C14 C8 C7 C17 145.44(13) . . . . ?
C14 C8 C7 C6 -110.96(14) . . . . ?
C4 C5 C11 C1 -38.34(13) . . . . ?
C4 C5 C11 C9 -167.55(9) . . . . ?
C4 C5 C11 C17 93.37(10) . . . . ?
C4 C5 C6 C7 -124.89(10) . . . . ?
C6 C5 C11 C1 -166.25(9) . . . . ?
C6 C5 C11 C9 64.54(10) . . . . ?
C6 C5 C11 C17 -34.54(10) . . . . ?
C6 C5 C4 C16 -74.78(11) . . . . ?
C6 C5 C4 C18 45.72(13) . . . . ?
C6 C5 C4 C3 167.64(9) . . . . ?
C6 C7 C17 O2 131.73(13) . . . . ?
C6 C7 C17 C11 -53.59(10) . . . . ?
C19 O7 C16 O6 -4.13(18) . . . . ?
C19 O7 C16 C4 178.64(10) . . . . ?
C21 Si1 O3 C1 32.25(11) . . . . ?
C20 O5 C18 O4 -4.08(18) . . . . ?
C20 O5 C18 C4 176.72(10) . . . . ?
C22 Si1 O3 C1 -88.90(10) . . . . ?
C15 O1 C13 C12 156.05(12) . . . . ?
C15 O1 C13 C14 -24.55(18) . . . . ?
C23 Si1 O3 C1 152.08(10) . . . . ?
